data_9017798
loop_
_publ_author_name
'Onorato, E.'
'Penta, M.'
'Sgarlata, F.'

_publ_section_title
;
 Struttura del Sanidino
 Note: Occupancies not provided, estimated using Kroll & Ribbe, 1983
;
_journal_name_full 'Periodico di Mineralogia'
_journal_page_first 1
_journal_page_last 34
_journal_volume 32
_journal_year 1963
_chemical_compound_source 'Alban Hills, Rome Province, Latium, Italy'
_chemical_formula_sum 'Al K O8 Si3'
_chemical_name_mineral Sanidine
_space_group_IT_number 12
_space_group_name_Hall '-C 2y'
_space_group_name_H-M_alt 'C 1 2/m 1'
_symmetry_space_group_name_H-M 'C 1 2/m 1'
_cell_angle_alpha 90
_cell_angle_beta 115.98
_cell_angle_gamma 90
_cell_length_a 8.48
_cell_length_b 12.97
_cell_length_c 7.18
_cell_formula_units_Z 4
_cell_volume 709.895
_database_code_amcsd 0020562
_exptl_crystal_density_diffrn 2.604
_cod_data_source_file inputs/fixed/downloads/19/19190.cif
_cod_data_source_block 19190
_cod_original_formula_sum 'K (Si3 Al) O8'
_cod_database_code 9017798

loop_
_space_group_symop_operation_xyz
x,y,z
1/2+x,1/2+y,z
x,-y,z
1/2+x,1/2-y,z
-x,y,-z
1/2-x,1/2+y,-z
-x,-y,-z
1/2-x,1/2-y,-z

loop_
_atom_site_label
_atom_site_fract_x
_atom_site_fract_y
_atom_site_fract_z
_atom_site_occupancy
_atom_site_U_iso_or_equiv
K 0.28290 0.00000 0.13660 1.00000 0.02660
SiR1 0.00890 0.18420 0.22350 0.74400 0.01089
AlR1 0.00890 0.18420 0.22350 0.25600 0.01089
SiR2 0.70730 0.11780 0.34400 0.75600 0.01077
AlR2 0.70730 0.11780 0.34400 0.24400 0.01077
O1 0.63030 0.00000 0.28330 1.00000 0.01849
O2 0.00000 0.14550 0.00000 1.00000 0.01849
O3 0.82730 0.14470 0.22720 1.00000 0.02064
O4 0.03350 0.30940 0.25610 1.00000 0.01938
O5 0.18040 0.12560 0.40550 1.00000 0.01900

loop_
_cod_related_entry_id
_cod_related_entry_database
_cod_related_entry_code
1 AMCSD 0020562
